data_4030722
loop_
_publ_author_name
'Xiqu Wang'

_publ_section_title
;
 Synthesis and crystal structure of a new microporous thioantimonate(III)
 [H3N(CH2)3NH3]Sb10S16
;
_journal_name_full 'European Journal of Solid State and Inorganic Chemistry'
_journal_page_first 303
_journal_page_last 312
_journal_volume 32
_journal_year 1995
_chemical_formula_sum 'C3 H12 N2 S16 Sb10'
_chemical_formula_weight 1806.78
_space_group_IT_number 14
_symmetry_cell_setting monoclinic
_symmetry_Int_Tables_number 14
_symmetry_space_group_name_Hall '-P 2yn'
_symmetry_space_group_name_H-M 'P 1 21/n 1'
_cell_angle_alpha 90
_cell_angle_beta 111.44(2)
_cell_angle_gamma 90
_cell_formula_units_Z 4
_cell_length_a 18.359(4)
_cell_length_b 10.927(2)
_cell_length_c 17.389(3)
_cell_volume 3247.0(12)
_diffrn_ambient_temperature 293
_diffrn_radiation_probe x-ray
_diffrn_radiation_type MoK\a
_diffrn_radiation_wavelength 0.71073
_exptl_absorpt_coefficient_mu 9.213
_exptl_crystal_density_diffrn 3.696
_refine_ls_number_parameters 256
_refine_ls_number_reflns 3210
_refine_ls_R_factor_gt 0.071
_refine_ls_wR_factor_gt 0.162
_cod_data_source_file EJSSIC-1995-32-303-312.cif
_cod_data_source_block Sb10S16
_cod_original_cell_volume 3247(1)
_cod_original_sg_symbol_H-M 'P 21/n'
_cod_database_code 4030722

loop_
_symmetry_equiv_pos_site_id
_symmetry_equiv_pos_as_xyz
1 x,y,z
2 1/2-x,1/2+y,1/2-z
3 -x,-y,-z
4 1/2+x,1/2-y,1/2+z

loop_
_atom_site_aniso_label
_atom_site_aniso_U_11
_atom_site_aniso_U_22
_atom_site_aniso_U_33
_atom_site_aniso_U_23
_atom_site_aniso_U_13
_atom_site_aniso_U_12
Sb1 0.0190(10) 0.0100(10) 0.0220(10) 0.0020(10) 0.0040(10) 0.0010(10)
SbS 0.0170(10) 0.0120(10) 0.0230(10) 0.0000(10) 0.0050(10) 0.0020(10)
Sb2 0.0160(10) 0.0080(10) 0.0230(10) 0.0010(10) 0.0040(10) 0.0000(10)
Sb3 0.0210(10) 0.0090(10) 0.0220(10) 0.0020(10) 0.0040(10) 0.0010(10)
Sb4 0.0190(10) 0.0130(10) 0.0190(10) 0.0020(10) 0.0050(10) -0.0010(10)
Sb6 0.0190(10) 0.0090(10) 0.0190(10) 0.0010(10) 0.0060(10) 0.0010(10)
Sb7 0.0160(10) 0.0120(10) 0.0220(10) -0.0010(10) 0.0010(10) 0.0000(10)
Sb8 0.0200(10) 0.0120(10) 0.0220(10) -0.0010(10) 0.0060(10) 0.0000(10)
Sb9 0.0260(10) 0.0200(10) 0.0260(10) 0.0010(10) 0.0100(10) 0.0000(10)
Sb10 0.0290(10) 0.0170(10) 0.0270(10) -0.0010(10) 0.0120(10) -0.0020(10)
S1 0.027(5) 0.013(4) 0.021(4) -0.002(4) 0.006(4) -0.004(4)
S2 0.020(4) 0.008(4) 0.030(5) 0.006(4) 0.006(4) 0.002(3)
S3 0.021(4) 0.009(3) 0.021(4) -0.004(4) 0.007(3) -0.001(4)
S4 0.021(4) 0.012(4) 0.015(4) -0.002(3) 0.005(3) -0.001(4)
S5 0.022(4) 0.012(4) 0.041(5) 0.002(4) 0.008(4) -0.001(4)
S6 0.012(4) 0.011(4) 0.021(4) -0.004(4) 0.000(3) 0.002(3)
S7 0.010(4) 0.018(4) 0.025(4) 0.002(4) 0.002(3) 0.000(3)
S8 0.010(4) 0.014(4) 0.035(5) -0.003(4) 0.007(4) 0.000(3)
S9 0.011(4) 0.032(5) 0.013(4) 0.005(4) 0.006(3) -0.001(4)
S10 0.020(4) 0.020(4) 0.012(4) -0.001(3) 0.002(3) 0.002(3)
S11 0.022(5) 0.019(4) 0.028(5) 0.003(4) 0.012(4) -0.003(4)
S12 0.039(5) 0.014(4) 0.030(5) 0.000(4) 0.019(4) 0.002(4)
S13 0.030(5) 0.019(4) 0.025(4) 0.004(4) 0.008(4) 0.000(4)
S14 0.034(5) 0.037(5) 0.023(4) -0.011(4) 0.012(4) -0.008(5)
S15 0.024(5) 0.032(5) 0.023(5) 0.006(4) 0.009(4) -0.002(4)
S16 0.020(4) 0.023(4) 0.018(4) 0.000(4) 0.003(4) -0.001(3)

loop_
_atom_site_label
_atom_site_type_symbol
_atom_site_thermal_displace_type
_atom_site_fract_x
_atom_site_fract_y
_atom_site_fract_z
_atom_site_occupancy
_atom_site_U_iso_or_equiv
Sb1 Sb Uani 0.10900(10) 0.8761(2) 0.08640(10) 1.000 0.0180(6)
SbS Sb Uani 0.23080(10) 0.1313(2) 0.02530(10) 1.000 0.0180(6)
Sb2 Sb Uani 0.05140(10) 0.3630(2) 0.95440(10) 1.000 0.0166(6)
Sb3 Sb Uani 0.19970(10) 0.3776(2) 0.19950(10) 1.000 0.0184(6)
Sb4 Sb Uani 0.19720(10) 0.1552(2) 0.36820(10) 1.000 0.0176(6)
Sb6 Sb Uani 0.11320(10) 0.6454(2) 0.25310(10) 1.000 0.0159(6)
Sb7 Sb Uani 0.03780(10) 0.1466(2) 0.15850(10) 1.000 0.0183(6)
Sb8 Sb Uani 0.15080(10) 0.6493(2) 0.91430(10) 1.000 0.0185(6)
Sb9 Sb Uani 0.04400(10) 0.5553(2) 0.6881(2) 1.000 0.0239(6)
Sb10 Sb Uani 0.12280(10) 0.4819(2) 0.53450(10) 1.000 0.0238(6)
S1 S Uani 0.1222(5) 0.6579(8) 0.0800(5) 1.000 0.021(3)
S2 S Uani 0.0400(5) 0.1410(7) 0.9704(5) 1.000 0.020(3)
S3 S Uani 0.2103(5) 0.1583(7) 0.1964(5) 1.000 0.017(2)
S4 S Uani 0.2105(5) 0.3763(7) 0.3490(5) 1.000 0.016(2)
S5 S Uani 0.2002(5) 0.3496(8) 0.0032(6) 1.000 0.026(3)
S6 S Uani 0.1238(4) 0.8674(7) 0.2390(5) 1.000 0.016(2)
S7 S Uani 0.0498(5) 0.3661(8) 0.1386(5) 1.000 0.019(2)
S8 S Uani 0.1086(5) 0.8617(7) 0.9034(5) 1.000 0.020(3)
S9 S Uani 0.0358(5) 0.3412(8) 0.8043(5) 1.000 0.018(3)
S10 S Uani 0.1272(5) 0.6776(8) 0.4018(5) 1.000 0.018(2)
S11 S Uani 0.0489(5) 0.1693(8) 0.3073(5) 1.000 0.022(3)
S12 S Uani 0.1128(6) 0.3776(8) 0.6573(5) 1.000 0.026(3)
S13 S Uani 0.0454(5) 0.6513(8) 0.5591(5) 1.000 0.025(3)
S14 S Uani 0.1680(6) 0.6482(9) 0.7784(5) 1.000 0.031(3)
S15 S Uani 0.2484(5) 0.5904(8) 0.6066(5) 1.000 0.026(3)
S16 S Uani 0.2903(5) 0.7018(8) 0.9848(5) 1.000 0.021(2)
N1 N Uiso 0.485(2) 0.611(4) 0.827(2) 1.000 0.067(12)
N2 N Uiso 0.268(2) 0.365(4) 0.834(2) 1.000 0.055(10)
C1 C Uiso 0.447(3) 0.559(5) 0.882(3) 1.000 0.057(13)
C2 C Uiso 0.378(3) 0.499(4) 0.823(3) 1.000 0.054(12)
C3 C Uiso 0.340(3) 0.429(4) 0.881(3) 1.000 0.054(12)

loop_
_atom_type_symbol
_atom_type_description
_atom_type_scat_dispersion_real
_atom_type_scat_dispersion_imag
_atom_type_scat_source
C C 0.0033 0.0016 ' International Tables Vol C Tables 4.2.6.8 and 6.1.1.4'
N N 0.0061 0.0033 ' International Tables Vol C Tables 4.2.6.8 and 6.1.1.4'
S S 0.1246 0.1234 ' International Tables Vol C Tables 4.2.6.8 and 6.1.1.4'
Sb Sb -0.5866 1.5461 ' International Tables Vol C Tables 4.2.6.8 and 6.1.1.4'

loop_
_geom_angle_atom_site_label_1
_geom_angle_atom_site_label_2
_geom_angle_atom_site_label_3
_geom_angle
_geom_angle_site_symmetry_1
_geom_angle_site_symmetry_3
_geom_angle_publ_flag
S1 Sb1 S6 92.1(3) . . yes
S1 Sb1 S2 91.2(3) . 3_566 yes
S2 Sb1 S6 95.2(3) 3_566 . yes
S5 SbS S10 91.1(3) . 2_545 yes
S5 SbS S15 97.7(3) . 2_545 yes
S10 SbS S15 91.2(3) 2_545 2_545 yes
S2 Sb2 S9 92.4(3) . . yes
S2 Sb2 S5 91.8(3) . 1_556 yes
S5 Sb2 S9 92.4(3) 1_556 . yes
S3 Sb3 S4 92.3(3) . . yes
S3 Sb3 S7 91.5(3) . . yes
S4 Sb3 S7 95.3(3) . . yes
S4 Sb4 S11 91.6(3) . . yes
S4 Sb4 S16 87.9(3) . 2_546 yes
S11 Sb4 S16 95.5(3) . 2_546 yes
S6 Sb6 S10 89.0(3) . . yes
S6 Sb6 S9 91.0(3) . 3_566 yes
S9 Sb6 S10 94.9(3) 3_566 . yes
S7 Sb7 S11 94.1(3) . . yes
S7 Sb7 S8 96.5(3) . 3_566 yes
S8 Sb7 S11 96.6(3) 3_566 . yes
S8 Sb8 S14 94.5(3) . . yes
S8 Sb8 S16 93.4(3) . . yes
S14 Sb8 S16 90.2(3) . . yes
S12 Sb9 S13 87.8(3) . . yes
S12 Sb9 S14 92.0(3) . . yes
S13 Sb9 S14 95.1(3) . . yes
S12 Sb10 S13 88.1(3) . . yes
S12 Sb10 S15 97.6(3) . . yes
S13 Sb10 S15 92.4(3) . . yes
Sb1 S2 Sb2 98.7(3) 3_566 . yes
Sb3 S4 Sb4 99.8(3) . . yes
SbS S5 Sb2 105.3(3) . 1_554 yes
Sb1 S6 Sb6 99.1(3) . . yes
Sb3 S7 Sb7 97.4(3) . . yes
Sb7 S8 Sb8 105.1(3) 3_566 . yes
Sb2 S9 Sb6 95.7(3) . 3_566 yes
SbS S10 Sb6 100.8(3) 2_555 . yes
Sb4 S11 Sb7 95.4(3) . . yes
Sb9 S12 Sb10 91.7(3) . . yes
Sb9 S13 Sb10 92.1(3) . . yes
Sb8 S14 Sb9 101.4(4) . . yes
SbS S15 Sb10 92.7(3) 2_555 . yes
Sb4 S16 Sb8 98.6(3) 2_556 . yes
N1 C1 C2 102(4) . . yes
C1 C2 C3 104(4) . . no
N2 C3 C2 113(4) . . yes

loop_
_geom_bond_atom_site_label_1
_geom_bond_atom_site_label_2
_geom_bond_distance
_geom_bond_site_symmetry_2
_geom_bond_publ_flag
Sb1 S1 2.403(9) . yes
Sb1 S6 2.569(8) . yes
Sb1 S2 2.553(10) 3_566 yes
SbS S5 2.449(9) . yes
SbS S10 2.499(10) 2_545 yes
SbS S15 2.499(9) 2_545 yes
Sb2 S2 2.459(8) . yes
Sb2 S9 2.531(8) . yes
Sb2 S5 2.551(10) 1_556 yes
Sb3 S3 2.406(8) . yes
Sb3 S4 2.534(8) . yes
Sb3 S7 2.565(10) . yes
Sb4 S4 2.463(8) . yes
Sb4 S11 2.540(10) . yes
Sb4 S16 2.533(8) 2_546 yes
Sb6 S6 2.453(8) . yes
Sb6 S10 2.528(8) . yes
Sb6 S9 2.550(10) 3_566 yes
Sb7 S7 2.445(9) . yes
Sb7 S11 2.532(8) . yes
Sb7 S8 2.505(10) 3_566 yes
Sb8 S8 2.432(8) . yes
Sb8 S14 2.496(9) . yes
Sb8 S16 2.469(10) . yes
Sb9 S12 2.479(10) . yes
Sb9 S13 2.485(9) . yes
Sb9 S14 2.463(10) . yes
Sb10 S12 2.486(9) . yes
Sb10 S13 2.464(9) . yes
Sb10 S15 2.486(9) . yes
N1 C1 1.49(7) . yes
N2 C3 1.45(7) . yes
C1 C2 1.46(7) . no
C2 C3 1.61(7) . no

loop_
_geom_torsion_atom_site_label_1
_geom_torsion_atom_site_label_2
_geom_torsion_atom_site_label_3
_geom_torsion_atom_site_label_4
_geom_torsion
_geom_torsion_site_symmetry_1
_geom_torsion_site_symmetry_3
_geom_torsion_site_symmetry_4
_geom_torsion_publ_flag
S1 Sb1 S6 Sb6 -10.8(3) . . . no
S2 Sb1 S6 Sb6 80.6(3) 3_566 . . no
S1 Sb1 S2 Sb2 13.1(3) . 3_566 3_566 no
S6 Sb1 S2 Sb2 -79.1(3) . 3_566 3_566 no
S10 SbS S5 Sb2 -168.2(3) 2_545 . 1_554 no
S15 SbS S5 Sb2 100.5(4) 2_545 . 1_554 no
S5 SbS S10 Sb6 103.2(3) . 2_545 2_545 no
S5 SbS S15 Sb10 131.4(3) . 2_545 2_545 no
S9 Sb2 S2 Sb1 -83.4(3) . . 3_566 no
S5 Sb2 S2 Sb1 -175.9(3) 1_556 . 3_566 no
S2 Sb2 S9 Sb6 88.5(3) . . 3_566 no
S5 Sb2 S9 Sb6 -179.7(3) 1_556 . 3_566 no
S2 Sb2 S5 SbS 2.9(4) . 1_556 1_556 no
S9 Sb2 S5 SbS -89.5(4) . 1_556 1_556 no
S3 Sb3 S4 Sb4 -10.6(4) . . . no
S7 Sb3 S4 Sb4 81.1(3) . . . no
S3 Sb3 S7 Sb7 13.3(3) . . . no
S4 Sb3 S7 Sb7 -79.2(3) . . . no
S11 Sb4 S4 Sb3 -84.0(3) . . . no
S16 Sb4 S4 Sb3 -179.5(3) 2_546 . . no
S4 Sb4 S11 Sb7 86.0(3) . . . no
S16 Sb4 S11 Sb7 174.0(3) 2_546 . . no
S4 Sb4 S16 Sb8 -99.6(3) . 2_546 2_546 no
S11 Sb4 S16 Sb8 169.0(3) . 2_546 2_546 no
S10 Sb6 S6 Sb1 -179.0(3) . . . no
S9 Sb6 S6 Sb1 -84.1(3) 3_566 . . no
S6 Sb6 S10 SbS -98.7(3) . . 2_555 no
S9 Sb6 S10 SbS 170.4(3) 3_566 . 2_555 no
S6 Sb6 S9 Sb2 88.4(3) . 3_566 3_566 no
S10 Sb6 S9 Sb2 177.4(3) . 3_566 3_566 no
S11 Sb7 S7 Sb3 83.7(3) . . . no
S8 Sb7 S7 Sb3 -179.2(3) 3_566 . . no
S7 Sb7 S11 Sb4 -88.5(3) . . . no
S8 Sb7 S11 Sb4 174.5(3) 3_566 . . no
S7 Sb7 S8 Sb8 -13.2(3) . 3_566 3_566 no
S11 Sb7 S8 Sb8 81.6(3) . 3_566 3_566 no
S14 Sb8 S8 Sb7 93.6(4) . . 3_566 no
S16 Sb8 S8 Sb7 -175.9(3) . . 3_566 no
S8 Sb8 S14 Sb9 -97.9(4) . . . no
S16 Sb8 S14 Sb9 168.6(4) . . . no
S8 Sb8 S16 Sb4 99.9(3) . . 2_556 no
S14 Sb8 S16 Sb4 -165.6(3) . . 2_556 no
S13 Sb9 S12 Sb10 4.1(3) . . . no
S14 Sb9 S12 Sb10 -90.9(3) . . . no
S12 Sb9 S13 Sb10 -4.2(3) . . . no
S14 Sb9 S13 Sb10 87.7(3) . . . no
S12 Sb9 S14 Sb8 -117.5(4) . . . no
S13 Sb9 S14 Sb8 154.6(3) . . . no
S13 Sb10 S12 Sb9 -4.2(3) . . . no
S15 Sb10 S12 Sb9 88.0(3) . . . no
S12 Sb10 S13 Sb9 4.1(3) . . . no
S15 Sb10 S13 Sb9 -93.4(3) . . . no
S12 Sb10 S15 SbS 163.2(3) . . 2_555 no
S13 Sb10 S15 SbS -108.4(3) . . 2_555 no
N1 C1 C2 C3 174(4) . . . no
C1 C2 C3 N2 178(4) . . . no
